data_4105898
loop_
_publ_author_name
'J\'er\^ome Long'
'Fatemah Habib'
'Po-Heng Lin'
'Ilia Korobkov'
'Gary Enright'
'Liviu Ungur'
'Wolfgang Wernsdorfer'
'Liviu F. Chibotaru'
'Muralee Murugesu'

_publ_section_title
;
 Single-Molecule Magnet Behavior for an Antiferromagnetically
 Superexchange-Coupled Dinuclear Dysprosium(III) Complex
;
_journal_name_full 'Journal of the American Chemical Society'
_journal_page_first 5319
_journal_page_last 5328
_journal_paper_doi 10.1021/ja109706y
_journal_volume 133
_journal_year 2011
_chemical_formula_sum 'C40 H46 Ho2 N8 O14'
_chemical_formula_weight 1192.71
_chemical_name_systematic
;
 ?
;
_space_group_IT_number 2
_symmetry_cell_setting triclinic
_symmetry_space_group_name_Hall '-P 1'
_symmetry_space_group_name_H-M 'P -1'
_atom_sites_solution_hydrogens geom
_atom_sites_solution_primary direct
_atom_sites_solution_secondary difmap
_audit_creation_method SHELXL-97
_cell_angle_alpha 66.484(4)
_cell_angle_beta 65.036(4)
_cell_angle_gamma 79.837(4)
_cell_formula_units_Z 1
_cell_length_a 10.5330(7)
_cell_length_b 10.5394(9)
_cell_length_c 11.5002(9)
_cell_measurement_reflns_used 4262
_cell_measurement_temperature 200(2)
_cell_measurement_theta_max 28.28
_cell_measurement_theta_min 4.68
_cell_volume 1061.21(15)
_computing_cell_refinement 'APEX II, Bruker (2009)'
_computing_data_collection 'APEX II, Bruker (2009)'
_computing_data_reduction 'XPREP, Bruker (2009)'
_computing_molecular_graphics 'SHELXTL, Bruker (2004)'
_computing_publication_material 'SHELXTL, Bruker (2004)'
_computing_structure_refinement 'SHELXL-97 (Sheldrick, 1997)'
_computing_structure_solution 'SHELXS-97 (Sheldrick, 1990)'
_diffrn_ambient_temperature 200(2)
_diffrn_measured_fraction_theta_full 0.847
_diffrn_measured_fraction_theta_max 0.847
_diffrn_measurement_device_type 'Bruker APEX-II CCD'
_diffrn_measurement_method '\f and \w scans'
_diffrn_radiation_monochromator graphite
_diffrn_radiation_source 'fine-focus sealed tube'
_diffrn_radiation_type MoK\a
_diffrn_radiation_wavelength 0.71073
_diffrn_reflns_av_R_equivalents 0.0096
_diffrn_reflns_av_sigmaI/netI 0.0207
_diffrn_reflns_limit_h_max 13
_diffrn_reflns_limit_h_min -13
_diffrn_reflns_limit_k_max 7
_diffrn_reflns_limit_k_min -14
_diffrn_reflns_limit_l_max 14
_diffrn_reflns_limit_l_min -15
_diffrn_reflns_number 5037
_diffrn_reflns_theta_full 28.28
_diffrn_reflns_theta_max 28.28
_diffrn_reflns_theta_min 4.68
_diffrn_standards_decay_% <1
_diffrn_standards_number 0
_exptl_absorpt_coefficient_mu 3.779
_exptl_absorpt_correction_T_max 0.5187
_exptl_absorpt_correction_T_min 0.3514
_exptl_absorpt_correction_type multi-scan
_exptl_absorpt_process_details 'SADABS, Bruker (2003)'
_exptl_crystal_colour yellow
_exptl_crystal_density_diffrn 1.866
_exptl_crystal_density_meas ?
_exptl_crystal_description block
_exptl_crystal_F_000 588
_exptl_crystal_size_max 0.35
_exptl_crystal_size_mid 0.30
_exptl_crystal_size_min 0.20
_refine_diff_density_max 0.778
_refine_diff_density_min -0.993
_refine_diff_density_rms 0.091
_refine_ls_extinction_method none
_refine_ls_goodness_of_fit_ref 1.037
_refine_ls_hydrogen_treatment constr
_refine_ls_matrix_type full
_refine_ls_number_parameters 289
_refine_ls_number_reflns 4449
_refine_ls_number_restraints 0
_refine_ls_restrained_S_all 1.037
_refine_ls_R_factor_all 0.0198
_refine_ls_R_factor_gt 0.0191
_refine_ls_shift/su_max 0.002
_refine_ls_shift/su_mean 0.000
_refine_ls_structure_factor_coef Fsqd
_refine_ls_weighting_details 'calc w=1/[\s^2^(Fo^2^)+(0.0339P)^2^+0.4814P] where P=(Fo^2^+2Fc^2^)/3'
_refine_ls_weighting_scheme calc
_refine_ls_wR_factor_gt 0.0503
_refine_ls_wR_factor_ref 0.0508
_reflns_number_gt 4323
_reflns_number_total 4449
_reflns_threshold_expression >2sigma(I)
_cod_data_source_file ja109706y_si_Ho2.cif
_cod_data_source_block mm002
_cod_depositor_comments
;
The following automatic conversions were performed:

'_exptl_crystal_density_meas' value 'n/a' was changed to '?' - the
value is perceived as not measured.

Automatic conversion script
Id: cif_fix_values 3008 2015-01-20 13:52:24Z robertas 
;
_cod_original_cell_volume 1061.21(14)
_cod_database_code 4105898

loop_
_symmetry_equiv_pos_as_xyz
'x, y, z'
'-x, -y, -z'

loop_
_atom_site_label
_atom_site_type_symbol
_atom_site_fract_x
_atom_site_fract_y
_atom_site_fract_z
_atom_site_U_iso_or_equiv
_atom_site_adp_type
_atom_site_occupancy
_atom_site_symmetry_multiplicity
_atom_site_calc_flag
_atom_site_refinement_flags
Ho1 Ho 0.414586(9) 0.854412(10) 0.505068(10) 0.01560(5) Uani 1 1 d .
N1 N 0.2023(2) 0.9866(2) 0.6104(2) 0.0217(4) Uani 1 1 d .
N2 N 0.2616(2) 0.7142(2) 0.7495(2) 0.0227(4) Uani 1 1 d .
H2A H 0.2954 0.7276 0.8065 0.027 Uiso 1 1 calc R
N3 N 0.5111(2) 0.6173(2) 0.5959(2) 0.0219(4) Uani 1 1 d .
N4 N 0.2530(2) 0.8129(3) 0.3744(2) 0.0253(5) Uani 1 1 d .
O1 O 0.46255(17) 1.09025(18) 0.39631(18) 0.0179(3) Uani 1 1 d .
O2 O 0.57804(19) 1.2204(2) 0.1218(2) 0.0289(4) Uani 1 1 d .
O3 O 0.59012(19) 0.8213(2) 0.33051(19) 0.0255(4) Uani 1 1 d .
O4 O 0.8043(2) 0.9242(2) 0.0697(2) 0.0312(4) Uani 1 1 d .
O5 O 0.3153(2) 0.9255(2) 0.3256(2) 0.0308(4) Uani 1 1 d .
O6 O 0.2542(2) 0.7276(2) 0.4912(2) 0.0311(4) Uani 1 1 d .
O7 O 0.1944(3) 0.7837(3) 0.3173(3) 0.0460(6) Uani 1 1 d .
C1 C 0.3808(2) 1.1736(2) 0.3313(3) 0.0166(4) Uani 1 1 d .
C2 C 0.4387(3) 1.2452(3) 0.1877(3) 0.0218(5) Uani 1 1 d .
C3 C 0.3567(3) 1.3358(3) 0.1208(3) 0.0285(6) Uani 1 1 d .
H3A H 0.3972 1.3839 0.0240 0.034 Uiso 1 1 calc R
C4 C 0.2157(3) 1.3569(3) 0.1940(3) 0.0301(6) Uani 1 1 d .
H4A H 0.1610 1.4208 0.1478 0.036 Uiso 1 1 calc R
C5 C 0.1560(3) 1.2844(3) 0.3340(3) 0.0269(6) Uani 1 1 d .
H5A H 0.0600 1.2989 0.3844 0.032 Uiso 1 1 calc R
C6 C 0.2361(2) 1.1896(3) 0.4024(3) 0.0201(5) Uani 1 1 d .
C7 C 0.6314(3) 1.2542(4) -0.0226(3) 0.0369(7) Uani 1 1 d .
H7A H 0.7315 1.2314 -0.0561 0.055 Uiso 1 1 calc R
H7B H 0.6178 1.3534 -0.0679 0.055 Uiso 1 1 calc R
H7C H 0.5816 1.2012 -0.0435 0.055 Uiso 1 1 calc R
C8 C 0.1624(3) 1.1066(3) 0.5479(3) 0.0231(5) Uani 1 1 d .
H8A H 0.0794 1.1444 0.5994 0.028 Uiso 1 1 calc R
C9 C 0.1152(3) 0.9175(3) 0.7567(3) 0.0284(6) Uani 1 1 d .
H9A H 0.0183 0.9547 0.7774 0.034 Uiso 1 1 calc R
H9B H 0.1530 0.9345 0.8147 0.034 Uiso 1 1 calc R
C10 C 0.1154(3) 0.7634(3) 0.7877(3) 0.0252(5) Uani 1 1 d .
H10A H 0.0609 0.7140 0.8868 0.030 Uiso 1 1 calc R
H10B H 0.0721 0.7457 0.7341 0.030 Uiso 1 1 calc R
C11 C 0.2743(3) 0.5648(3) 0.7746(3) 0.0260(5) Uani 1 1 d .
H11A H 0.2357 0.5443 0.7191 0.031 Uiso 1 1 calc R
H11B H 0.2210 0.5115 0.8731 0.031 Uiso 1 1 calc R
C12 C 0.4272(3) 0.5244(3) 0.7350(3) 0.0290(6) Uani 1 1 d .
H12A H 0.4606 0.5289 0.8019 0.035 Uiso 1 1 calc R
H12B H 0.4391 0.4280 0.7380 0.035 Uiso 1 1 calc R
C13 C 0.6359(3) 0.5748(3) 0.5427(3) 0.0242(5) Uani 1 1 d .
H13A H 0.6614 0.4879 0.5973 0.029 Uiso 1 1 calc R
C14 C 0.7132(3) 0.7618(3) 0.3071(3) 0.0218(5) Uani 1 1 d .
C15 C 0.7428(3) 0.6435(3) 0.4091(3) 0.0227(5) Uani 1 1 d .
C16 C 0.8802(3) 0.5896(3) 0.3824(3) 0.0280(6) Uani 1 1 d .
H16A H 0.8983 0.5108 0.4514 0.034 Uiso 1 1 calc R
C17 C 0.9882(3) 0.6484(3) 0.2591(3) 0.0318(6) Uani 1 1 d .
H17A H 1.0812 0.6139 0.2442 0.038 Uiso 1 1 calc R
C18 C 0.9597(3) 0.7603(3) 0.1552(3) 0.0309(6) Uani 1 1 d .
H18A H 1.0339 0.8007 0.0689 0.037 Uiso 1 1 calc R
C19 C 0.8248(3) 0.8131(3) 0.1764(3) 0.0248(5) Uani 1 1 d .
C20 C 0.7054(4) 0.8995(4) 0.0259(4) 0.0460(8) Uani 1 1 d .
H20A H 0.6968 0.9822 -0.0498 0.069 Uiso 1 1 calc R
H20B H 0.6141 0.8779 0.1031 0.069 Uiso 1 1 calc R
H20C H 0.7378 0.8212 -0.0055 0.069 Uiso 1 1 calc R

loop_
_atom_site_aniso_label
_atom_site_aniso_U_11
_atom_site_aniso_U_22
_atom_site_aniso_U_33
_atom_site_aniso_U_23
_atom_site_aniso_U_13
_atom_site_aniso_U_12
Ho1 0.01591(6) 0.01708(7) 0.01282(7) -0.00377(5) -0.00555(4) -0.00202(4)
N1 0.0191(9) 0.0253(11) 0.0179(11) -0.0078(10) -0.0043(8) -0.0017(8)
N2 0.0248(10) 0.0252(11) 0.0180(11) -0.0063(10) -0.0073(8) -0.0061(8)
N3 0.0269(10) 0.0176(11) 0.0185(11) -0.0014(10) -0.0094(8) -0.0051(8)
N4 0.0246(10) 0.0327(13) 0.0238(12) -0.0123(11) -0.0123(9) -0.0002(9)
O1 0.0196(8) 0.0185(8) 0.0137(9) -0.0003(7) -0.0090(6) -0.0026(6)
O2 0.0220(9) 0.0440(12) 0.0176(10) -0.0079(9) -0.0073(7) -0.0022(8)
O3 0.0255(9) 0.0280(10) 0.0183(10) -0.0081(8) -0.0068(7) 0.0055(7)
O4 0.0328(10) 0.0353(12) 0.0210(10) -0.0065(9) -0.0082(8) -0.0045(8)
O5 0.0411(11) 0.0241(10) 0.0289(11) -0.0021(9) -0.0198(9) -0.0070(8)
O6 0.0384(11) 0.0314(11) 0.0252(11) -0.0041(9) -0.0155(8) -0.0113(8)
O7 0.0542(14) 0.0605(16) 0.0401(14) -0.0176(13) -0.0289(11) -0.0146(12)
C1 0.0181(10) 0.0158(11) 0.0159(12) -0.0031(10) -0.0087(9) -0.0010(8)
C2 0.0227(11) 0.0234(13) 0.0190(13) -0.0051(11) -0.0095(9) -0.0022(9)
C3 0.0343(14) 0.0287(14) 0.0196(14) -0.0006(12) -0.0150(11) -0.0016(11)
C4 0.0338(14) 0.0300(15) 0.0297(16) -0.0068(13) -0.0214(12) 0.0056(11)
C5 0.0245(12) 0.0297(14) 0.0311(15) -0.0134(13) -0.0160(11) 0.0078(10)
C6 0.0189(11) 0.0223(12) 0.0206(13) -0.0087(11) -0.0087(9) 0.0009(9)
C7 0.0310(14) 0.052(2) 0.0228(15) -0.0125(15) -0.0075(11) -0.0005(13)
C8 0.0183(11) 0.0298(14) 0.0243(14) -0.0149(12) -0.0072(9) 0.0020(9)
C9 0.0277(13) 0.0312(15) 0.0158(13) -0.0073(12) 0.0010(10) -0.0037(10)
C10 0.0224(12) 0.0301(14) 0.0169(13) -0.0066(12) -0.0013(9) -0.0069(10)
C11 0.0311(13) 0.0199(13) 0.0196(14) 0.0001(12) -0.0066(10) -0.0088(10)
C12 0.0367(15) 0.0213(14) 0.0195(15) 0.0009(12) -0.0082(11) -0.0050(11)
C13 0.0334(13) 0.0183(12) 0.0234(14) -0.0068(12) -0.0145(11) 0.0006(10)
C14 0.0234(12) 0.0239(13) 0.0209(14) -0.0117(12) -0.0079(10) 0.0002(10)
C15 0.0236(12) 0.0217(13) 0.0252(14) -0.0113(12) -0.0100(10) 0.0021(9)
C16 0.0276(13) 0.0269(14) 0.0349(16) -0.0160(13) -0.0148(11) 0.0051(10)
C17 0.0255(13) 0.0370(16) 0.0393(17) -0.0224(15) -0.0120(11) 0.0036(11)
C18 0.0248(13) 0.0402(17) 0.0283(15) -0.0186(14) -0.0037(10) -0.0037(11)
C19 0.0283(13) 0.0265(14) 0.0200(14) -0.0100(12) -0.0067(10) -0.0041(10)
C20 0.055(2) 0.056(2) 0.0318(19) -0.0073(17) -0.0249(15) -0.0100(17)

loop_
_atom_type_symbol
_atom_type_description
_atom_type_scat_dispersion_real
_atom_type_scat_dispersion_imag
_atom_type_scat_source
C C 0.0033 0.0016 'International Tables Vol C Tables 4.2.6.8 and 6.1.1.4'
H H 0.0000 0.0000 'International Tables Vol C Tables 4.2.6.8 and 6.1.1.4'
N N 0.0061 0.0033 'International Tables Vol C Tables 4.2.6.8 and 6.1.1.4'
O O 0.0106 0.0060 'International Tables Vol C Tables 4.2.6.8 and 6.1.1.4'
Ho Ho -0.2175 4.6783 'International Tables Vol C Tables 4.2.6.8 and 6.1.1.4'

loop_
_geom_angle_atom_site_label_1
_geom_angle_atom_site_label_2
_geom_angle_atom_site_label_3
_geom_angle
_geom_angle_site_symmetry_1
_geom_angle_site_symmetry_3
O3 Ho1 O1 99.28(7) . 2_676
O3 Ho1 O1 88.46(7) . .
O1 Ho1 O1 71.62(7) 2_676 .
O3 Ho1 O6 92.92(7) . .
O1 Ho1 O6 157.45(7) 2_676 .
O1 Ho1 O6 127.97(6) . .
O3 Ho1 O5 77.07(7) . .
O1 Ho1 O5 149.46(6) 2_676 .
O1 Ho1 O5 77.95(6) . .
O6 Ho1 O5 52.06(7) . .
O3 Ho1 N3 73.16(7) . .
O1 Ho1 N3 82.59(6) 2_676 .
O1 Ho1 N3 145.48(6) . .
O6 Ho1 N3 82.91(7) . .
O5 Ho1 N3 123.71(7) . .
O3 Ho1 N1 152.87(7) . .
O1 Ho1 N1 91.14(6) 2_676 .
O1 Ho1 N1 71.08(7) . .
O6 Ho1 N1 86.37(7) . .
O5 Ho1 N1 81.26(7) . .
N3 Ho1 N1 133.38(7) . .
O3 Ho1 N2 138.60(7) . .
O1 Ho1 N2 85.21(6) 2_676 .
O1 Ho1 N2 131.06(6) . .
O6 Ho1 N2 73.20(7) . .
O5 Ho1 N2 117.83(7) . .
N3 Ho1 N2 66.62(7) . .
N1 Ho1 N2 66.83(7) . .
O3 Ho1 N4 82.57(7) . .
O1 Ho1 N4 174.49(6) 2_676 .
O1 Ho1 N4 103.34(6) . .
O6 Ho1 N4 26.34(7) . .
O5 Ho1 N4 25.85(7) . .
N3 Ho1 N4 102.92(7) . .
N1 Ho1 N4 85.01(7) . .
N2 Ho1 N4 96.85(7) . .
O3 Ho1 Ho1 94.73(5) . 2_676
O1 Ho1 Ho1 35.99(4) 2_676 2_676
O1 Ho1 Ho1 35.63(4) . 2_676
O6 Ho1 Ho1 161.42(5) . 2_676
O5 Ho1 Ho1 113.54(5) . 2_676
N3 Ho1 Ho1 115.53(5) . 2_676
N1 Ho1 Ho1 79.13(5) . 2_676
N2 Ho1 Ho1 110.82(5) . 2_676
N4 Ho1 Ho1 138.93(5) . 2_676
C8 N1 C9 117.1(2) . .
C8 N1 Ho1 126.19(17) . .
C9 N1 Ho1 116.68(16) . .
C11 N2 C10 112.6(2) . .
C11 N2 Ho1 111.45(15) . .
C10 N2 Ho1 112.16(16) . .
C13 N3 C12 114.9(2) . .
C13 N3 Ho1 126.26(19) . .
C12 N3 Ho1 117.95(16) . .
O5 N4 O7 123.4(2) . .
O5 N4 O6 115.9(2) . .
O7 N4 O6 120.7(2) . .
O5 N4 Ho1 59.79(12) . .
O7 N4 Ho1 173.1(2) . .
O6 N4 Ho1 56.56(11) . .
C1 O1 Ho1 128.32(14) . 2_676
C1 O1 Ho1 118.48(14) . .
Ho1 O1 Ho1 108.38(7) 2_676 .
C2 O2 C7 118.0(2) . .
C14 O3 Ho1 137.63(17) . .
C19 O4 C20 114.1(2) . .
N4 O5 Ho1 94.36(15) . .
N4 O6 Ho1 97.10(14) . .
O1 C1 C6 121.9(2) . .
O1 C1 C2 120.1(2) . .
C6 C1 C2 117.9(2) . .
O2 C2 C3 123.6(2) . .
O2 C2 C1 115.9(2) . .
C3 C2 C1 120.5(2) . .
C4 C3 C2 120.8(3) . .
C5 C4 C3 119.6(2) . .
C4 C5 C6 120.4(2) . .
C1 C6 C5 120.6(2) . .
C1 C6 C8 122.2(2) . .
C5 C6 C8 117.2(2) . .
N1 C8 C6 124.4(2) . .
N1 C9 C10 108.6(2) . .
N2 C10 C9 108.0(2) . .
N2 C11 C12 108.4(2) . .
N3 C12 C11 110.7(2) . .
N3 C13 C15 127.6(2) . .
O3 C14 C19 120.7(2) . .
O3 C14 C15 122.5(2) . .
C19 C14 C15 116.8(2) . .
C16 C15 C14 120.3(3) . .
C16 C15 C13 117.4(2) . .
C14 C15 C13 122.3(2) . .
C17 C16 C15 121.4(3) . .
C16 C17 C18 119.0(3) . .
C19 C18 C17 121.0(3) . .
O4 C19 C18 118.0(3) . .
O4 C19 C14 120.8(2) . .
C18 C19 C14 121.0(3) . .

loop_
_geom_bond_atom_site_label_1
_geom_bond_atom_site_label_2
_geom_bond_distance
_geom_bond_site_symmetry_2
Ho1 O3 2.1837(18) .
Ho1 O1 2.3096(16) 2_676
Ho1 O1 2.3295(18) .
Ho1 O6 2.4212(19) .
Ho1 O5 2.4953(19) .
Ho1 N3 2.507(2) .
Ho1 N1 2.523(2) .
Ho1 N2 2.526(2) .
Ho1 N4 2.879(2) .
Ho1 Ho1 3.7623(3) 2_676
N1 C8 1.279(3) .
N1 C9 1.469(3) .
N2 C11 1.475(3) .
N2 C10 1.471(3) .
N3 C13 1.279(3) .
N3 C12 1.469(4) .
N4 O5 1.259(3) .
N4 O7 1.216(3) .
N4 O6 1.287(3) .
O1 C1 1.351(3) .
O1 Ho1 2.3096(16) 2_676
O2 C2 1.372(3) .
O2 C7 1.418(3) .
O3 C14 1.303(3) .
O4 C19 1.383(4) .
O4 C20 1.431(4) .
C1 C6 1.409(3) .
C1 C2 1.409(4) .
C2 C3 1.391(3) .
C3 C4 1.393(4) .
C4 C5 1.381(4) .
C5 C6 1.402(3) .
C6 C8 1.464(4) .
C9 C10 1.518(4) .
C11 C12 1.509(4) .
C13 C15 1.447(4) .
C14 C19 1.421(4) .
C14 C15 1.425(4) .
C15 C16 1.409(4) .
C16 C17 1.369(4) .
C17 C18 1.400(4) .
C18 C19 1.387(4) .

loop_
_geom_torsion_atom_site_label_1
_geom_torsion_atom_site_label_2
_geom_torsion_atom_site_label_3
_geom_torsion_atom_site_label_4
_geom_torsion
_geom_torsion_site_symmetry_1
_geom_torsion_site_symmetry_4
O3 Ho1 N1 C8 -10.3(3) . .
O1 Ho1 N1 C8 102.8(2) 2_676 .
O1 Ho1 N1 C8 32.7(2) . .
O6 Ho1 N1 C8 -99.6(2) . .
O5 Ho1 N1 C8 -47.5(2) . .
N3 Ho1 N1 C8 -176.31(18) . .
N2 Ho1 N1 C8 -172.9(2) . .
N4 Ho1 N1 C8 -73.2(2) . .
Ho1 Ho1 N1 C8 68.7(2) 2_676 .
O3 Ho1 N1 C9 168.44(18) . .
O1 Ho1 N1 C9 -78.44(18) 2_676 .
O1 Ho1 N1 C9 -148.54(19) . .
O6 Ho1 N1 C9 79.13(18) . .
O5 Ho1 N1 C9 131.28(18) . .
N3 Ho1 N1 C9 2.4(2) . .
N2 Ho1 N1 C9 5.86(17) . .
N4 Ho1 N1 C9 105.51(18) . .
Ho1 Ho1 N1 C9 -112.55(18) 2_676 .
O3 Ho1 N2 C11 -15.5(2) . .
O1 Ho1 N2 C11 -114.12(16) 2_676 .
O1 Ho1 N2 C11 -174.60(14) . .
O6 Ho1 N2 C11 59.30(16) . .
O5 Ho1 N2 C11 86.97(17) . .
N3 Ho1 N2 C11 -30.13(16) . .
N1 Ho1 N2 C11 152.58(18) . .
N4 Ho1 N2 C11 71.01(17) . .
Ho1 Ho1 N2 C11 -139.88(15) 2_676 .
O3 Ho1 N2 C10 -142.77(15) . .
O1 Ho1 N2 C10 118.62(16) 2_676 .
O1 Ho1 N2 C10 58.14(18) . .
O6 Ho1 N2 C10 -67.96(16) . .
O5 Ho1 N2 C10 -40.29(18) . .
N3 Ho1 N2 C10 -157.39(17) . .
N1 Ho1 N2 C10 25.32(15) . .
N4 Ho1 N2 C10 -56.24(16) . .
Ho1 Ho1 N2 C10 92.86(15) 2_676 .
O3 Ho1 N3 C13 24.4(2) . .
O1 Ho1 N3 C13 -77.7(2) 2_676 .
O1 Ho1 N3 C13 -36.3(3) . .
O6 Ho1 N3 C13 119.6(2) . .
O5 Ho1 N3 C13 85.5(2) . .
N1 Ho1 N3 C13 -162.23(19) . .
N2 Ho1 N3 C13 -165.7(2) . .
N4 Ho1 N3 C13 102.4(2) . .
Ho1 Ho1 N3 C13 -62.8(2) 2_676 .
O3 Ho1 N3 C12 -167.1(2) . .
O1 Ho1 N3 C12 90.79(19) 2_676 .
O1 Ho1 N3 C12 132.17(18) . .
O6 Ho1 N3 C12 -71.90(19) . .
O5 Ho1 N3 C12 -106.02(19) . .
N1 Ho1 N3 C12 6.3(2) . .
N2 Ho1 N3 C12 2.82(17) . .
N4 Ho1 N3 C12 -89.14(19) . .
Ho1 Ho1 N3 C12 105.68(18) 2_676 .
O3 Ho1 N4 O5 -75.61(16) . .
O1 Ho1 N4 O5 34.4(7) 2_676 .
O1 Ho1 N4 O5 11.02(16) . .
O6 Ho1 N4 O5 172.1(2) . .
N3 Ho1 N4 O5 -146.36(15) . .
N1 Ho1 N4 O5 80.22(16) . .
N2 Ho1 N4 O5 146.13(15) . .
Ho1 Ho1 N4 O5 13.06(19) 2_676 .
O3 Ho1 N4 O7 43.6(17) . .
O1 Ho1 N4 O7 153.7(15) 2_676 .
O1 Ho1 N4 O7 130.3(17) . .
O6 Ho1 N4 O7 -68.6(17) . .
O5 Ho1 N4 O7 119.3(18) . .
N3 Ho1 N4 O7 -27.1(17) . .
N1 Ho1 N4 O7 -160.5(17) . .
N2 Ho1 N4 O7 -94.6(17) . .
Ho1 Ho1 N4 O7 132.3(17) 2_676 .
O3 Ho1 N4 O6 112.29(16) . .
O1 Ho1 N4 O6 -137.7(6) 2_676 .
O1 Ho1 N4 O6 -161.08(15) . .
O5 Ho1 N4 O6 -172.1(2) . .
N3 Ho1 N4 O6 41.53(16) . .
N1 Ho1 N4 O6 -91.89(16) . .
N2 Ho1 N4 O6 -25.98(16) . .
Ho1 Ho1 N4 O6 -159.04(13) 2_676 .
O3 Ho1 O1 C1 102.24(16) . .
O1 Ho1 O1 C1 -157.45(19) 2_676 .
O6 Ho1 O1 C1 9.74(19) . .
O5 Ho1 O1 C1 25.14(16) . .
N3 Ho1 O1 C1 158.85(15) . .
N1 Ho1 O1 C1 -59.63(16) . .
N2 Ho1 O1 C1 -91.41(17) . .
N4 Ho1 O1 C1 20.25(17) . .
Ho1 Ho1 O1 C1 -157.45(19) 2_676 .
O3 Ho1 O1 Ho1 -100.31(8) . 2_676
O1 Ho1 O1 Ho1 0.0 2_676 2_676
O6 Ho1 O1 Ho1 167.19(7) . 2_676
O5 Ho1 O1 Ho1 -177.41(8) . 2_676
N3 Ho1 O1 Ho1 -43.70(14) . 2_676
N1 Ho1 O1 Ho1 97.82(8) . 2_676
N2 Ho1 O1 Ho1 66.04(10) . 2_676
N4 Ho1 O1 Ho1 177.70(6) . 2_676
O1 Ho1 O3 C14 42.2(3) 2_676 .
O1 Ho1 O3 C14 113.3(3) . .
O6 Ho1 O3 C14 -118.7(3) . .
O5 Ho1 O3 C14 -168.7(3) . .
N3 Ho1 O3 C14 -37.0(2) . .
N1 Ho1 O3 C14 153.5(2) . .
N2 Ho1 O3 C14 -51.1(3) . .
N4 Ho1 O3 C14 -143.0(3) . .
Ho1 Ho1 O3 C14 78.2(3) 2_676 .
O7 N4 O5 Ho1 -172.8(2) . .
O6 N4 O5 Ho1 7.3(2) . .
O3 Ho1 O5 N4 99.77(16) . .
O1 Ho1 O5 N4 -173.88(13) 2_676 .
O1 Ho1 O5 N4 -169.03(16) . .
O6 Ho1 O5 N4 -4.43(14) . .
N3 Ho1 O5 N4 40.47(18) . .
N1 Ho1 O5 N4 -96.65(16) . .
N2 Ho1 O5 N4 -38.74(17) . .
Ho1 Ho1 O5 N4 -170.68(13) 2_676 .
O5 N4 O6 Ho1 -7.6(2) . .
O7 N4 O6 Ho1 172.5(2) . .
O3 Ho1 O6 N4 -66.74(15) . .
O1 Ho1 O6 N4 170.31(14) 2_676 .
O1 Ho1 O6 N4 23.59(18) . .
O5 Ho1 O6 N4 4.36(14) . .
N3 Ho1 O6 N4 -139.37(16) . .
N1 Ho1 O6 N4 86.09(15) . .
N2 Ho1 O6 N4 152.98(17) . .
Ho1 Ho1 O6 N4 47.5(3) 2_676 .
Ho1 O1 C1 C6 -90.4(3) 2_676 .
Ho1 O1 C1 C6 62.0(3) . .
Ho1 O1 C1 C2 91.3(2) 2_676 .
Ho1 O1 C1 C2 -116.4(2) . .
C7 O2 C2 C3 -19.5(4) . .
C7 O2 C2 C1 161.3(3) . .
O1 C1 C2 O2 2.0(3) . .
C6 C1 C2 O2 -176.4(2) . .
O1 C1 C2 C3 -177.2(2) . .
C6 C1 C2 C3 4.3(4) . .
O2 C2 C3 C4 -179.7(3) . .
C1 C2 C3 C4 -0.5(4) . .
C2 C3 C4 C5 -1.6(4) . .
C3 C4 C5 C6 -0.3(4) . .
O1 C1 C6 C5 175.4(2) . .
C2 C1 C6 C5 -6.2(3) . .
O1 C1 C6 C8 -6.4(4) . .
C2 C1 C6 C8 172.0(2) . .
C4 C5 C6 C1 4.3(4) . .
C4 C5 C6 C8 -174.0(2) . .
C9 N1 C8 C6 -179.7(2) . .
Ho1 N1 C8 C6 -1.0(3) . .
C1 C6 C8 N1 -25.4(4) . .
C5 C6 C8 N1 152.8(2) . .
C8 N1 C9 C10 144.1(2) . .
Ho1 N1 C9 C10 -34.7(3) . .
C11 N2 C10 C9 -179.6(2) . .
Ho1 N2 C10 C9 -53.0(2) . .
N1 C9 C10 N2 57.1(3) . .
C10 N2 C11 C12 -178.9(2) . .
Ho1 N2 C11 C12 54.1(2) . .
C13 N3 C12 C11 -166.3(2) . .
Ho1 N3 C12 C11 24.0(3) . .
N2 C11 C12 N3 -50.8(3) . .
C12 N3 C13 C15 -179.3(2) . .
Ho1 N3 C13 C15 -10.6(4) . .
Ho1 O3 C14 C19 -149.2(2) . .
Ho1 O3 C14 C15 31.0(4) . .
O3 C14 C15 C16 -174.9(2) . .
C19 C14 C15 C16 5.3(4) . .
O3 C14 C15 C13 4.6(4) . .
C19 C14 C15 C13 -175.2(2) . .
N3 C13 C15 C16 168.6(3) . .
N3 C13 C15 C14 -10.9(4) . .
C14 C15 C16 C17 -0.1(4) . .
C13 C15 C16 C17 -179.6(2) . .
C15 C16 C17 C18 -3.2(4) . .
C16 C17 C18 C19 1.0(4) . .
C20 O4 C19 C18 122.2(3) . .
C20 O4 C19 C14 -62.8(3) . .
C17 C18 C19 O4 179.6(2) . .
C17 C18 C19 C14 4.6(4) . .
O3 C14 C19 O4 -2.2(4) . .
C15 C14 C19 O4 177.6(2) . .
O3 C14 C19 C18 172.7(2) . .
C15 C14 C19 C18 -7.5(4) . .
